data_7123729
loop_
_publ_author_name
'Ayers, Kaitlynn M.'
'Schley, Nathan D.'
'Ung, Ga\"el'

_publ_section_title
;
 Monometallic lanthanide salicylhydrazone complexes exhibiting strong
 near-infrared luminescence
;
_journal_name_full 'Chemical Communications'
_journal_paper_doi 10.1039/C9CC03934A
_journal_year 2019
_chemical_formula_moiety 'C44 H46 N8 O2 Yb, C F3 O3 S, C2 H5 O'
_chemical_formula_sum 'C47 H51 F3 N8 O6 S Yb'
_chemical_formula_weight 1086.06
_space_group_crystal_system monoclinic
_space_group_IT_number 15
_space_group_name_Hall '-C 2yc'
_space_group_name_H-M_alt 'C 1 2/c 1'
_symmetry_space_group_name_Hall '-C 2yc'
_symmetry_space_group_name_H-M 'C 1 2/c 1'
_atom_sites_solution_hydrogens geom
_atom_sites_solution_primary dual
_audit_creation_date 2018-12-16
_audit_creation_method
;
Olex2 1.2
(compiled 2018.05.29 svn.r3508 for OlexSys, GUI svn.r5506)
;
_audit_update_record
;
2019-01-18 deposited with the CCDC.    2019-06-24 downloaded from the CCDC.
;
_cell_angle_alpha 90
_cell_angle_beta 131.202(3)
_cell_angle_gamma 90
_cell_formula_units_Z 8
_cell_length_a 49.2884(8)
_cell_length_b 9.28670(10)
_cell_length_c 26.8502(4)
_cell_measurement_reflns_used 59044
_cell_measurement_temperature 100.01(10)
_cell_measurement_theta_max 73.2870
_cell_measurement_theta_min 3.3180
_cell_volume 9246.9(5)
_computing_cell_refinement 'CrysAlisPro 1.171.38.46 (Rigaku OD, 2015)'
_computing_data_collection 'CrysAlisPro 1.171.38.46 (Rigaku OD, 2015)'
_computing_data_reduction 'CrysAlisPro 1.171.38.46 (Rigaku OD, 2015)'
_computing_molecular_graphics 'Olex2 (Dolomanov et al., 2009)'
_computing_publication_material 'Olex2 (Dolomanov et al., 2009)'
_computing_structure_refinement 'ShelXL (Sheldrick, 2015)'
_computing_structure_solution 'ShelXT (Sheldrick, 2015)'
_diffrn_ambient_environment N~2~
_diffrn_ambient_temperature 100.01(10)
_diffrn_detector 'CCD plate'
_diffrn_detector_area_resol_mean 8.1506
_diffrn_detector_type EosS2
_diffrn_measured_fraction_theta_full 1.000
_diffrn_measured_fraction_theta_max 0.992
_diffrn_measurement_details
;
List of Runs (angles in degrees, time in seconds):

  # Type    Start    End  Width  t~exp~   \w     \q     \k     \f   Frames
#--------------------------------------------------------------------------
  1  \w    -54.00  30.00   1.00    3.00    --  -37.09  57.00 150.00   84
  2  \w    -54.00  30.00   1.00    3.00    --  -37.09  57.00  90.00   84
  3  \w    -66.00  34.00   1.00    3.00    --  -37.09  19.00   0.00  100
  4  \w    -54.00  30.00   1.00    3.00    --  -37.09  57.00-120.00   84
  5  \w    -56.00  32.00   1.00    3.00    --  -37.09  38.00   0.00   88
  6  \w   -106.00  32.00   1.00    3.00    --  -37.09   0.00-120.00  138
  7  \w    -66.00  34.00   1.00    3.00    --  -37.09  19.00-120.00  100
  8  \w   -105.00 -10.00   1.00    3.00    --  -37.09 -77.00-120.00   95
  9  \w     23.00  90.00   1.00    3.00    --   37.09-125.00 -30.00   67
 10  \w     23.00  90.00   1.00    3.00    --   37.09-125.00-180.00   67
 11  \w     20.00 104.00   1.00    3.00    --   37.09  57.00  60.00   84
 12  \w     23.00  90.00   1.00    3.00    --   37.09-125.00  60.00   67
 13  \w     23.00  90.00   1.00    3.00    --   37.09-125.00 120.00   67
 14  \w     23.00  90.00   1.00    3.00    --   37.09-125.00  90.00   67
 15  \w      1.00  76.00   1.00    3.00    --   37.09 -99.00-180.00   75
 16  \w     23.00  90.00   1.00    3.00    --   37.09-125.00  30.00   67
 17  \w     23.00  90.00   1.00    3.00    --   37.09-125.00 150.00   67
 18  \w     84.00 178.00   1.00   15.00    --  111.00  77.00  90.00   94
 19  \w     44.00 129.00   1.00   15.00    --  111.00 -61.00 120.00   85
 20  \w     93.00 178.00   1.00   15.00    --  111.00  61.00 -90.00   85
 21  \w     41.00 132.00   1.00   15.00    --  111.00 -30.00 -60.00   91
 22  \w     93.00 178.00   1.00   15.00    --  111.00  61.00 -30.00   85
 23  \w     41.00 116.00   1.00   15.00    --  111.00-111.00 -60.00   75
 24  \w    100.00 178.00   1.00   15.00    --  111.00 111.00   0.00   78
 25  \w     42.00 109.00   1.00   15.00    --  111.00 -94.00 120.00   67
 26  \w     41.00 132.00   1.00   15.00    --  111.00 -30.00 120.00   91
 27  \w     94.00 178.00   1.00   15.00    --  111.00  45.00-180.00   84
 28  \w     90.00 178.00   1.00   15.00    --  111.00  30.00-120.00   88
 29  \w     44.00 129.00   1.00   15.00    --  111.00 -61.00-120.00   85
 30  \w     41.00 116.00   1.00   15.00    --  111.00-111.00-180.00   75
 31  \w     90.00 178.00   1.00   15.00    --  111.00  30.00 150.00   88
 32  \w     41.00 116.00   1.00   15.00    --  111.00-111.00  90.00   75
 33  \w     42.00 109.00   1.00   15.00    --  111.00 -94.00-150.00   67
 34  \w     41.00 116.00   1.00   15.00    --  111.00-111.00  30.00   75
 35  \w     57.00 150.00   1.00   15.00    --  111.00 178.00 120.00   93
 36  \w     43.00 128.00   1.00   15.00    --  111.00 -45.00-180.00   85
 37  \w    100.00 178.00   1.00   15.00    --  111.00 111.00-150.00   78
 38  \w    -64.00  30.00   1.00    3.00    --  -37.09  77.00 -90.00   94
 39  \w   -105.00 -10.00   1.00    3.00    --  -37.09 -77.00 -60.00   95
 40  \w   -108.00  -8.00   1.00    3.00    --  -37.09 -19.00 120.00  100
 41  \w     10.00 105.00   1.00    3.00    --   37.09  77.00  60.00   95
 42  \w      8.00 108.00   1.00    3.00    --   37.09  19.00-120.00  100
 43  \w     20.00 104.00   1.00    3.00    --   37.09  57.00 150.00   84
 44  \w     18.00 106.00   1.00    3.00    --   37.09  38.00 -30.00   88
 45  \w     18.00 106.00   1.00    3.00    --   37.09  38.00  60.00   88
 46  \w     20.00 104.00   1.00    3.00    --   37.09  57.00-120.00   84
 47  \w     10.00 105.00   1.00    3.00    --   37.09  77.00-120.00   95
 48  \w     10.00 105.00   1.00    3.00    --   37.09  77.00-180.00   95
 49  \w     10.00 105.00   1.00    3.00    --   37.09  77.00 -30.00   95
 50  \w     10.00 105.00   1.00    3.00    --   37.09  77.00  90.00   95
 51  \w     20.00 104.00   1.00    3.00    --   37.09  57.00   0.00   84
 52  \w     18.00 106.00   1.00    3.00    --   37.09  38.00-120.00   88
 53  \w     10.00 105.00   1.00    3.00    --   37.09  77.00 150.00   95
;
_diffrn_measurement_device 'four-circle diffractometer'
_diffrn_measurement_device_type 'SuperNova, Dual, Cu at zero, EosS2'
_diffrn_measurement_method '\w scans'
_diffrn_orient_matrix_type 'CrysAlisPro convention (1999,Acta A55,543-557)'
_diffrn_orient_matrix_UB_11 0.0064395000
_diffrn_orient_matrix_UB_12 -0.0454712000
_diffrn_orient_matrix_UB_13 -0.0466740000
_diffrn_orient_matrix_UB_21 -0.0028987000
_diffrn_orient_matrix_UB_22 0.1584719000
_diffrn_orient_matrix_UB_23 -0.0199649000
_diffrn_orient_matrix_UB_31 0.0409378000
_diffrn_orient_matrix_UB_32 0.0183612000
_diffrn_orient_matrix_UB_33 0.0569057000
_diffrn_radiation_monochromator mirror
_diffrn_radiation_probe x-ray
_diffrn_radiation_type CuK\a
_diffrn_radiation_wavelength 1.54184
_diffrn_reflns_av_R_equivalents 0.0258
_diffrn_reflns_av_unetI/netI 0.0110
_diffrn_reflns_Laue_measured_fraction_full 1.000
_diffrn_reflns_Laue_measured_fraction_max 0.992
_diffrn_reflns_limit_h_max 60
_diffrn_reflns_limit_h_min -54
_diffrn_reflns_limit_k_max 11
_diffrn_reflns_limit_k_min -11
_diffrn_reflns_limit_l_max 33
_diffrn_reflns_limit_l_min -33
_diffrn_reflns_number 85837
_diffrn_reflns_point_group_measured_fraction_full 1.000
_diffrn_reflns_point_group_measured_fraction_max 0.992
_diffrn_reflns_theta_full 67.684
_diffrn_reflns_theta_max 73.590
_diffrn_reflns_theta_min 3.330
_diffrn_source 'micro-focus sealed X-ray tube'
_diffrn_source_type 'SuperNova (Cu) X-ray Source'
_exptl_absorpt_coefficient_mu 4.752
_exptl_absorpt_correction_T_max 1.000
_exptl_absorpt_correction_T_min 0.733
_exptl_absorpt_correction_type gaussian
_exptl_absorpt_process_details
;
CrysAlisPro 1.171.38.46 (Rigaku Oxford Diffraction, 2015)
Numerical absorption correction based on gaussian integration over
            a multifaceted crystal model
Empirical absorption correction using spherical harmonics,
 implemented in SCALE3 ABSPACK scaling algorithm.
;
_exptl_crystal_colour colourless
_exptl_crystal_colour_primary colourless
_exptl_crystal_density_diffrn 1.560
_exptl_crystal_description block
_exptl_crystal_F_000 4400
_exptl_crystal_recrystallization_method 'from 1,2-dimethoxyethane/diethyl ether'
_exptl_crystal_size_max 0.169
_exptl_crystal_size_mid 0.069
_exptl_crystal_size_min 0.046
_refine_diff_density_max 2.572
_refine_diff_density_min -1.292
_refine_diff_density_rms 0.102
_refine_ls_extinction_method none
_refine_ls_goodness_of_fit_ref 1.045
_refine_ls_hydrogen_treatment constr
_refine_ls_matrix_type full
_refine_ls_number_parameters 599
_refine_ls_number_reflns 9275
_refine_ls_number_restraints 0
_refine_ls_restrained_S_all 1.045
_refine_ls_R_factor_all 0.0341
_refine_ls_R_factor_gt 0.0336
_refine_ls_shift/su_max 0.005
_refine_ls_shift/su_mean 0.000
_refine_ls_structure_factor_coef Fsqd
_refine_ls_weighting_details 'w=1/[\s^2^(Fo^2^)+(0.0392P)^2^+66.4582P] where P=(Fo^2^+2Fc^2^)/3'
_refine_ls_weighting_scheme calc
_refine_ls_wR_factor_gt 0.0845
_refine_ls_wR_factor_ref 0.0848
_reflns_Friedel_coverage 0.000
_reflns_number_gt 9108
_reflns_number_total 9275
_reflns_threshold_expression 'I > 2\s(I)'
_cod_data_source_file c9cc03934a2.cif
_cod_data_source_block kma363
_cod_original_cell_volume 9246.9(4)
_cod_database_code 7123729
_shelx_shelxl_version_number 2018/1
_chemical_oxdiff_formula C47H51.5F3N8O6SYb
_shelx_space_group_comment
;
The symmetry employed for this shelxl refinement is uniquely defined
by the following loop, which should always be used as a source of
symmetry information in preference to the above space-group names.
They are only intended as comments.
;
_reflns_odcompleteness_completeness 99.96
_reflns_odcompleteness_iscentric 1
_reflns_odcompleteness_theta 69.95
_olex2_refinement_description
;
1. Fixed Uiso
 At 1.2 times of:
  All C(H) groups, All C(H,H) groups
 At 1.5 times of:
  All C(H,H,H) groups
2.a Secondary CH2 refined with riding coordinates:
 C24(H24A,H24B), C25(H25A,H25B), C31(H31A,H31B), C32(H32A,H32B), C33(H33A,
 H33B), C39(H39A,H39B), C47(H47A,H47B)
2.b Aromatic/amide H refined with riding coordinates:
 C2(H2), C3(H3), C4(H4), C5(H5), C7(H7), C10(H10), C11(H11), C13(H13),
 C14(H14), C19(H19), C20(H20), C21(H21), C22(H22), C27(H27), C28(H28), C29(H29),
  C30(H30), C35(H35), C36(H36), C37(H37), C38(H38), C41(H41), C42(H42),
 C43(H43), C44(H44)
2.c Idealised Me refined as rotating group:
 C16(H16A,H16B,H16C), C17(H17A,H17B,H17C), C18(H18A,H18B,H18C), C46(H46A,H46B,
 H46C)
;
_olex2_date_sample_data_collection 2018-12-15
_olex2_exptl_crystal_mounting_method 'mounted in a polyimide loop'
_olex2_submission_special_instructions 'No special instructions were received'
_oxdiff_exptl_absorpt_empirical_details
;
Empirical correction (ABSPACK) includes:
- Absorption correction using spherical harmonics
- Frame scaling
;
_oxdiff_exptl_absorpt_empirical_full_max 1.160
_oxdiff_exptl_absorpt_empirical_full_min 0.878

loop_
_space_group_symop_operation_xyz
'x, y, z'
'-x, y, -z+1/2'
'x+1/2, y+1/2, z'
'-x+1/2, y+1/2, -z+1/2'
'-x, -y, -z'
'x, -y, z-1/2'
'-x+1/2, -y+1/2, -z'
'x+1/2, -y+1/2, z-1/2'

loop_
_atom_site_label
_atom_site_type_symbol
_atom_site_fract_x
_atom_site_fract_y
_atom_site_fract_z
_atom_site_U_iso_or_equiv
_atom_site_adp_type
_atom_site_occupancy
_atom_site_site_symmetry_order
_atom_site_calc_flag
_atom_site_refinement_flags_posn
Yb1 Yb 0.61944(2) 0.32794(2) 0.52619(2) 0.01091(6) Uani 1 1 d .
O1 O 0.63708(5) 0.2332(2) 0.47520(10) 0.0151(4) Uani 1 1 d .
O2 O 0.64359(5) 0.4155(2) 0.62224(10) 0.0155(4) Uani 1 1 d .
N1 N 0.69798(6) 0.2467(3) 0.56738(12) 0.0157(5) Uani 1 1 d .
N2 N 0.68553(7) 0.3081(3) 0.59685(12) 0.0139(5) Uani 1 1 d .
N3 N 0.64006(7) 0.5438(3) 0.50321(12) 0.0153(5) Uani 1 1 d .
N4 N 0.57143(6) 0.5075(3) 0.50209(12) 0.0143(5) Uani 1 1 d .
N5 N 0.57344(7) 0.4331(3) 0.40381(12) 0.0170(5) Uani 1 1 d .
N6 N 0.57247(7) 0.1388(3) 0.44181(13) 0.0207(5) Uani 1 1 d .
N7 N 0.58233(7) 0.2076(3) 0.55606(14) 0.0201(5) Uani 1 1 d .
N8 N 0.63797(7) 0.0742(3) 0.57302(12) 0.0167(5) Uani 1 1 d .
C1 C 0.67420(8) 0.4422(3) 0.68218(14) 0.0140(5) Uani 1 1 d .
C2 C 0.67411(9) 0.5088(3) 0.72938(15) 0.0185(6) Uani 1 1 d .
H2 H 0.652172 0.529905 0.717991 0.022 Uiso 1 1 calc R
C3 C 0.70573(9) 0.5434(3) 0.79198(15) 0.0218(6) Uani 1 1 d .
H3 H 0.704758 0.589092 0.821599 0.026 Uiso 1 1 calc R
C4 C 0.73907(9) 0.5107(3) 0.81129(15) 0.0225(6) Uani 1 1 d .
H4 H 0.760362 0.534744 0.853344 0.027 Uiso 1 1 calc R
C5 C 0.73985(8) 0.4416(3) 0.76649(15) 0.0200(6) Uani 1 1 d .
H5 H 0.762007 0.417104 0.779450 0.024 Uiso 1 1 calc R
C6 C 0.70818(8) 0.4076(3) 0.70217(14) 0.0154(6) Uani 1 1 d .
C7 C 0.71189(8) 0.3407(3) 0.65825(15) 0.0164(6) Uani 1 1 d .
H7 H 0.735115 0.319339 0.675553 0.020 Uiso 1 1 calc R
C8 C 0.67076(8) 0.2128(3) 0.50557(14) 0.0146(5) Uani 1 1 d .
C9 C 0.67988(8) 0.1424(3) 0.46843(14) 0.0158(6) Uani 1 1 d .
C10 C 0.65272(8) 0.1052(4) 0.40227(15) 0.0202(6) Uani 1 1 d .
H10 H 0.628960 0.130004 0.380538 0.024 Uiso 1 1 calc R
C11 C 0.66071(8) 0.0312(4) 0.36823(15) 0.0211(6) Uani 1 1 d .
H11 H 0.642118 0.007547 0.323992 0.025 Uiso 1 1 calc R
C12 C 0.69593(8) -0.0082(3) 0.39890(15) 0.0181(6) Uani 1 1 d .
C13 C 0.72317(8) 0.0355(4) 0.46470(15) 0.0206(6) Uani 1 1 d .
H13 H 0.747051 0.014501 0.485896 0.025 Uiso 1 1 calc R
C14 C 0.71552(8) 0.1088(3) 0.49893(15) 0.0189(6) Uani 1 1 d .
H14 H 0.734204 0.136001 0.542614 0.023 Uiso 1 1 calc R
C15 C 0.70558(9) -0.0959(4) 0.36413(16) 0.0213(6) Uani 1 1 d .
C16 C 0.67237(10) -0.1387(4) 0.29360(17) 0.0292(7) Uani 1 1 d .
H16A H 0.656493 -0.195394 0.294722 0.044 Uiso 1 1 calc GR
H16B H 0.679755 -0.194018 0.274102 0.044 Uiso 1 1 calc GR
H16C H 0.660024 -0.053538 0.267721 0.044 Uiso 1 1 calc GR
C17 C 0.73080(10) -0.0074(4) 0.36127(18) 0.0297(8) Uani 1 1 d .
H17A H 0.719169 0.081148 0.338123 0.045 Uiso 1 1 calc GR
H17B H 0.736354 -0.061312 0.338463 0.045 Uiso 1 1 calc GR
H17C H 0.752669 0.013405 0.405449 0.045 Uiso 1 1 calc GR
C18 C 0.72473(10) -0.2353(4) 0.40354(18) 0.0297(7) Uani 1 1 d .
H18A H 0.746446 -0.211566 0.447442 0.045 Uiso 1 1 calc GR
H18B H 0.730605 -0.291605 0.381770 0.045 Uiso 1 1 calc GR
H18C H 0.709082 -0.289782 0.405991 0.045 Uiso 1 1 calc GR
C19 C 0.66754(8) 0.6273(3) 0.55190(16) 0.0186(6) Uani 1 1 d .
H19 H 0.676700 0.612551 0.594816 0.022 Uiso 1 1 calc R
C20 C 0.68284(9) 0.7341(4) 0.54123(18) 0.0251(7) Uani 1 1 d .
H20 H 0.701697 0.790085 0.576128 0.030 Uiso 1 1 calc R
C21 C 0.66949(10) 0.7556(4) 0.47766(19) 0.0298(8) Uani 1 1 d .
H21 H 0.679442 0.825503 0.469050 0.036 Uiso 1 1 calc R
C22 C 0.64105(10) 0.6715(4) 0.42702(18) 0.0263(7) Uani 1 1 d .
H22 H 0.631474 0.685090 0.383774 0.032 Uiso 1 1 calc R
C23 C 0.62686(8) 0.5663(3) 0.44122(15) 0.0178(6) Uani 1 1 d .
C24 C 0.59586(8) 0.4725(3) 0.38734(15) 0.0187(6) Uani 1 1 d .
H24A H 0.581276 0.523716 0.345517 0.022 Uiso 1 1 calc R
H24B H 0.605077 0.385895 0.382781 0.022 Uiso 1 1 calc R
C25 C 0.55428(8) 0.5642(4) 0.39700(15) 0.0202(6) Uani 1 1 d .
H25A H 0.531870 0.572253 0.351487 0.024 Uiso 1 1 calc R
H25B H 0.568900 0.647674 0.406751 0.024 Uiso 1 1 calc R
C26 C 0.54608(8) 0.5649(3) 0.44162(14) 0.0163(6) Uani 1 1 d .
C27 C 0.51568(8) 0.6349(3) 0.42303(16) 0.0207(6) Uani 1 1 d .
H27 H 0.498108 0.669189 0.380098 0.025 Uiso 1 1 calc R
C28 C 0.51201(9) 0.6527(3) 0.46957(17) 0.0229(7) Uani 1 1 d .
H28 H 0.491766 0.697982 0.458222 0.027 Uiso 1 1 calc R
C29 C 0.53891(9) 0.6022(3) 0.53310(16) 0.0203(6) Uani 1 1 d .
H29 H 0.537733 0.616991 0.565895 0.024 Uiso 1 1 calc R
C30 C 0.56765(8) 0.5291(3) 0.54685(15) 0.0177(6) Uani 1 1 d .
H30 H 0.585337 0.492798 0.589350 0.021 Uiso 1 1 calc R
C31 C 0.54481(9) 0.3271(4) 0.35555(16) 0.0239(7) Uani 1 1 d .
H31A H 0.536349 0.347510 0.311877 0.029 Uiso 1 1 calc R
H31B H 0.524555 0.338163 0.353611 0.029 Uiso 1 1 calc R
C32 C 0.55802(9) 0.1752(4) 0.37381(16) 0.0232(7) Uani 1 1 d .
H32A H 0.576850 0.161657 0.371947 0.028 Uiso 1 1 calc R
H32B H 0.538365 0.110351 0.341992 0.028 Uiso 1 1 calc R
C33 C 0.54271(9) 0.1250(4) 0.44200(17) 0.0260(7) Uani 1 1 d .
H33A H 0.528706 0.039817 0.417173 0.031 Uiso 1 1 calc R
H33B H 0.526933 0.207914 0.419914 0.031 Uiso 1 1 calc R
C34 C 0.55593(8) 0.1144(3) 0.51076(17) 0.0227(7) Uani 1 1 d .
C35 C 0.54182(9) 0.0148(4) 0.52681(19) 0.0279(7) Uani 1 1 d .
H35 H 0.523949 -0.048855 0.494894 0.033 Uiso 1 1 calc R
C36 C 0.55431(10) 0.0105(4) 0.5898(2) 0.0318(8) Uani 1 1 d .
H36 H 0.545235 -0.056482 0.601339 0.038 Uiso 1 1 calc R
C37 C 0.58067(10) 0.1073(4) 0.63609(18) 0.0293(8) Uani 1 1 d .
H37 H 0.589211 0.108450 0.678982 0.035 Uiso 1 1 calc R
C38 C 0.59410(9) 0.2029(4) 0.61713(18) 0.0262(7) Uani 1 1 d .
H38 H 0.612167 0.266558 0.648557 0.031 Uiso 1 1 calc R
C39 C 0.59103(9) -0.0005(3) 0.45964(16) 0.0236(7) Uani 1 1 d .
H39A H 0.604939 -0.000899 0.445870 0.028 Uiso 1 1 calc R
H39B H 0.573113 -0.076267 0.435545 0.028 Uiso 1 1 calc R
C40 C 0.61562(8) -0.0329(3) 0.53203(15) 0.0174(6) Uani 1 1 d .
C41 C 0.61598(10) -0.1662(3) 0.55534(18) 0.0242(7) Uani 1 1 d .
H41 H 0.599929 -0.237436 0.525825 0.029 Uiso 1 1 calc R
C42 C 0.64017(10) -0.1935(4) 0.62241(19) 0.0276(7) Uani 1 1 d .
H42 H 0.640506 -0.282372 0.638752 0.033 Uiso 1 1 calc R
C43 C 0.66391(9) -0.0859(4) 0.66487(17) 0.0238(7) Uani 1 1 d .
H43 H 0.680945 -0.101491 0.710306 0.029 Uiso 1 1 calc R
C44 C 0.66174(8) 0.0459(4) 0.63812(15) 0.0203(6) Uani 1 1 d .
H44 H 0.677596 0.118464 0.666821 0.024 Uiso 1 1 calc R
S1 S 0.44468(2) 0.34274(9) 0.28525(4) 0.02470(17) Uani 1 1 d .
F1 F 0.41157(8) 0.5159(3) 0.30713(13) 0.0524(7) Uani 1 1 d .
F2 F 0.38023(6) 0.4601(4) 0.20372(12) 0.0565(8) Uani 1 1 d .
F3 F 0.38701(7) 0.3035(3) 0.27029(15) 0.0569(7) Uani 1 1 d .
O3 O 0.46517(7) 0.2889(3) 0.35192(12) 0.0320(6) Uani 1 1 d .
O4 O 0.43094(8) 0.2370(3) 0.23440(13) 0.0394(6) Uani 1 1 d .
O5 O 0.45929(7) 0.4706(3) 0.28025(12) 0.0333(6) Uani 1 1 d .
C45 C 0.40385(10) 0.4097(5) 0.26531(19) 0.0366(9) Uani 1 1 d .
O6 O 0.48511(16) -0.1014(6) 0.2823(3) 0.1071(17) Uani 1 1 d .
C46 C 0.45171(17) -0.0972(8) 0.2673(4) 0.0788(19) Uani 1 1 d .
H46A H 0.432388 -0.108952 0.220539 0.118 Uiso 1 1 calc GR
H46B H 0.449221 -0.006188 0.280958 0.118 Uiso 1 1 calc GR
H46C H 0.450876 -0.173482 0.290421 0.118 Uiso 1 1 calc GR
C47 C 0.48116(15) -0.1981(5) 0.2455(2) 0.0565(13) Uani 1 1 d .
H47A H 0.459910 -0.179278 0.199770 0.068 Uiso 1 1 calc R
H47B H 0.478269 -0.290989 0.258070 0.068 Uiso 1 1 calc R

loop_
_atom_site_aniso_label
_atom_site_aniso_U_11
_atom_site_aniso_U_22
_atom_site_aniso_U_33
_atom_site_aniso_U_23
_atom_site_aniso_U_13
_atom_site_aniso_U_12
Yb1 0.01081(8) 0.01039(8) 0.01060(8) -0.00035(5) 0.00664(7) -0.00062(5)
O1 0.0119(9) 0.0182(10) 0.0140(9) -0.0023(8) 0.0080(8) 0.0009(8)
O2 0.0147(9) 0.0191(10) 0.0115(9) -0.0018(8) 0.0081(8) -0.0008(8)
N1 0.0151(11) 0.0179(12) 0.0145(11) -0.0017(10) 0.0099(10) 0.0012(10)
N2 0.0149(11) 0.0127(11) 0.0142(11) -0.0014(9) 0.0096(10) -0.0001(9)
N3 0.0166(12) 0.0132(11) 0.0183(12) 0.0017(9) 0.0124(11) 0.0008(9)
N4 0.0143(11) 0.0134(11) 0.0145(11) 0.0002(9) 0.0092(10) -0.0016(9)
N5 0.0186(12) 0.0178(12) 0.0137(11) -0.0017(10) 0.0103(10) -0.0027(10)
N6 0.0200(13) 0.0182(13) 0.0169(12) -0.0003(10) 0.0092(11) -0.0032(10)
N7 0.0183(12) 0.0148(12) 0.0275(14) 0.0024(11) 0.0152(12) 0.0007(10)
N8 0.0179(12) 0.0135(12) 0.0187(12) 0.0013(10) 0.0121(11) 0.0009(10)
C1 0.0178(14) 0.0105(13) 0.0124(13) 0.0018(10) 0.0094(12) -0.0010(11)
C2 0.0235(15) 0.0179(14) 0.0176(14) 0.0014(12) 0.0151(13) 0.0021(12)
C3 0.0321(17) 0.0174(15) 0.0165(14) -0.0013(12) 0.0163(14) -0.0014(13)
C4 0.0247(16) 0.0204(15) 0.0134(14) -0.0034(12) 0.0087(13) -0.0061(13)
C5 0.0164(14) 0.0223(15) 0.0172(14) -0.0022(12) 0.0094(13) -0.0037(12)
C6 0.0157(14) 0.0148(14) 0.0132(13) -0.0012(11) 0.0085(12) -0.0032(11)
C7 0.0139(13) 0.0165(14) 0.0166(14) -0.0005(11) 0.0091(12) -0.0018(11)
C8 0.0151(13) 0.0133(13) 0.0158(13) 0.0009(11) 0.0103(12) 0.0012(11)
C9 0.0180(14) 0.0151(13) 0.0160(14) 0.0004(11) 0.0120(12) 0.0003(11)
C10 0.0151(14) 0.0256(16) 0.0170(14) -0.0006(12) 0.0093(12) 0.0025(12)
C11 0.0191(15) 0.0269(16) 0.0159(14) -0.0036(12) 0.0110(13) -0.0002(13)
C12 0.0221(15) 0.0184(14) 0.0188(14) 0.0003(12) 0.0156(13) 0.0002(12)
C13 0.0156(14) 0.0258(16) 0.0206(15) -0.0005(13) 0.0120(13) 0.0017(12)
C14 0.0149(14) 0.0228(15) 0.0163(14) -0.0019(12) 0.0090(12) -0.0009(12)
C15 0.0243(15) 0.0245(16) 0.0216(15) -0.0031(13) 0.0180(14) 0.0000(13)
C16 0.0325(18) 0.0338(19) 0.0264(17) -0.0083(15) 0.0217(16) -0.0032(15)
C17 0.0316(18) 0.037(2) 0.0313(18) -0.0042(15) 0.0253(16) -0.0040(15)
C18 0.0362(19) 0.0271(18) 0.0334(19) -0.0015(15) 0.0261(17) 0.0039(15)
C19 0.0195(14) 0.0147(14) 0.0231(15) 0.0002(12) 0.0147(13) 0.0009(12)
C20 0.0228(16) 0.0171(15) 0.0358(18) -0.0017(13) 0.0194(15) -0.0046(13)
C21 0.0352(19) 0.0221(17) 0.043(2) 0.0052(15) 0.0304(18) -0.0037(14)
C22 0.0336(18) 0.0256(17) 0.0287(17) 0.0075(13) 0.0243(16) 0.0010(14)
C23 0.0213(15) 0.0164(14) 0.0215(15) 0.0032(12) 0.0166(13) 0.0036(12)
C24 0.0258(15) 0.0194(15) 0.0156(14) 0.0031(12) 0.0157(13) 0.0024(12)
C25 0.0179(14) 0.0238(16) 0.0158(14) 0.0065(12) 0.0098(12) 0.0039(12)
C26 0.0162(14) 0.0146(14) 0.0158(13) 0.0010(11) 0.0095(12) -0.0013(11)
C27 0.0170(14) 0.0181(15) 0.0205(15) 0.0032(12) 0.0096(13) 0.0013(12)
C28 0.0197(15) 0.0179(15) 0.0332(18) -0.0022(13) 0.0183(15) -0.0003(12)
C29 0.0242(15) 0.0179(15) 0.0260(16) -0.0025(12) 0.0197(14) -0.0018(12)
C30 0.0213(15) 0.0146(14) 0.0192(14) -0.0013(11) 0.0142(13) -0.0037(11)
C31 0.0238(16) 0.0268(18) 0.0159(14) -0.0034(12) 0.0109(13) -0.0049(13)
C32 0.0211(16) 0.0255(17) 0.0185(15) -0.0047(12) 0.0112(13) -0.0034(12)
C33 0.0187(15) 0.0234(16) 0.0268(17) -0.0038(14) 0.0111(14) -0.0036(13)
C34 0.0169(14) 0.0155(15) 0.0366(18) -0.0002(13) 0.0181(14) 0.0005(12)
C35 0.0252(17) 0.0217(16) 0.042(2) -0.0018(15) 0.0243(16) -0.0043(13)
C36 0.0267(17) 0.0237(17) 0.053(2) 0.0056(16) 0.0297(18) 0.0004(14)
C37 0.0281(17) 0.036(2) 0.0312(18) 0.0098(15) 0.0225(16) 0.0059(15)
C38 0.0230(16) 0.0229(16) 0.0348(18) 0.0029(14) 0.0199(15) 0.0014(13)
C39 0.0278(17) 0.0178(15) 0.0226(16) -0.0060(13) 0.0155(14) -0.0067(13)
C40 0.0214(15) 0.0116(14) 0.0233(15) -0.0006(11) 0.0165(13) -0.0011(11)
C41 0.0323(18) 0.0110(14) 0.0359(19) -0.0023(13) 0.0253(16) -0.0022(12)
C42 0.0349(19) 0.0170(15) 0.041(2) 0.0109(14) 0.0295(18) 0.0078(14)
C43 0.0217(15) 0.0260(17) 0.0257(16) 0.0113(13) 0.0165(14) 0.0095(13)
C44 0.0180(14) 0.0221(16) 0.0194(15) 0.0021(12) 0.0117(13) 0.0007(12)
S1 0.0208(4) 0.0350(4) 0.0193(4) 0.0006(3) 0.0137(3) 0.0029(3)
F1 0.0686(17) 0.0568(16) 0.0496(15) 0.0073(13) 0.0465(14) 0.0248(14)
F2 0.0309(12) 0.103(2) 0.0292(12) 0.0213(14) 0.0170(10) 0.0304(14)
F3 0.0410(14) 0.082(2) 0.0689(18) 0.0033(16) 0.0452(15) -0.0054(14)
O3 0.0291(13) 0.0475(16) 0.0218(12) 0.0097(11) 0.0179(11) 0.0120(12)
O4 0.0449(16) 0.0434(16) 0.0318(14) -0.0068(12) 0.0261(13) -0.0009(13)
O5 0.0298(13) 0.0434(16) 0.0239(12) -0.0002(11) 0.0165(11) -0.0094(11)
C45 0.0310(19) 0.054(3) 0.0316(19) 0.0100(18) 0.0236(17) 0.0111(18)
O6 0.105(4) 0.085(4) 0.129(5) -0.018(3) 0.076(4) -0.019(3)
C46 0.064(4) 0.081(4) 0.102(5) 0.014(4) 0.059(4) 0.003(3)
C47 0.080(4) 0.035(2) 0.034(2) -0.0009(19) 0.029(3) -0.004(2)

loop_
_atom_type_symbol
_atom_type_description
_atom_type_scat_dispersion_real
_atom_type_scat_dispersion_imag
_atom_type_scat_source
C C 0.0181 0.0091 'International Tables Vol C Tables 4.2.6.8 and 6.1.1.4'
H H 0.0000 0.0000 'International Tables Vol C Tables 4.2.6.8 and 6.1.1.4'
F F 0.0727 0.0534 'International Tables Vol C Tables 4.2.6.8 and 6.1.1.4'
N N 0.0311 0.0180 'International Tables Vol C Tables 4.2.6.8 and 6.1.1.4'
O O 0.0492 0.0322 'International Tables Vol C Tables 4.2.6.8 and 6.1.1.4'
S S 0.3331 0.5567 'International Tables Vol C Tables 4.2.6.8 and 6.1.1.4'
Yb Yb -7.2108 4.4329 'International Tables Vol C Tables 4.2.6.8 and 6.1.1.4'

loop_
_exptl_crystal_face_index_h
_exptl_crystal_face_index_k
_exptl_crystal_face_index_l
_exptl_crystal_face_perp_dist
27 1 -4 0.0330
-27 -1 4 0.0130
4 -6 2 0.0746
-4 6 -2 0.0746
-14 0 16 0.0398
14 0 -16 0.0288

loop_
_geom_angle_atom_site_label_1
_geom_angle_atom_site_label_2
_geom_angle_atom_site_label_3
_geom_angle
_geom_angle_site_symmetry_1
_geom_angle_site_symmetry_3
O1 Yb1 N2 65.92(7) . .
O1 Yb1 N3 77.22(8) . .
O1 Yb1 N4 139.30(7) . .
O1 Yb1 N5 75.30(7) . .
O1 Yb1 N6 71.31(8) . .
O1 Yb1 N7 129.68(8) . .
O1 Yb1 N8 77.25(8) . .
O1 Yb1 C8 20.66(7) . .
O2 Yb1 O1 138.50(7) . .
O2 Yb1 N2 72.59(8) . .
O2 Yb1 N3 89.94(8) . .
O2 Yb1 N4 75.65(8) . .
O2 Yb1 N5 133.33(8) . .
O2 Yb1 N6 140.58(8) . .
O2 Yb1 N7 75.41(8) . .
O2 Yb1 N8 91.29(8) . .
O2 Yb1 C8 117.86(8) . .
N2 Yb1 N3 72.82(8) . .
N2 Yb1 N4 139.58(8) . .
N2 Yb1 N5 126.56(8) . .
N2 Yb1 N6 126.14(8) . .
N2 Yb1 N7 123.66(8) . .
N2 Yb1 N8 71.85(8) . .
N2 Yb1 C8 45.26(8) . .
N3 Yb1 N4 82.88(8) . .
N3 Yb1 N5 63.59(8) . .
N3 Yb1 N6 127.13(8) . .
N3 Yb1 N7 151.28(8) . .
N3 Yb1 N8 142.49(8) . .
N3 Yb1 C8 73.83(8) . .
N4 Yb1 N5 64.05(8) . .
N4 Yb1 N7 69.72(8) . .
N4 Yb1 C8 152.55(7) . .
N5 Yb1 N7 109.19(8) . .
N5 Yb1 C8 92.15(8) . .
N6 Yb1 N4 94.28(8) . .
N6 Yb1 N5 67.91(8) . .
N6 Yb1 N7 65.44(9) . .
N6 Yb1 C8 88.53(8) . .
N7 Yb1 C8 134.85(8) . .
N8 Yb1 N4 133.50(8) . .
N8 Yb1 N5 133.46(8) . .
N8 Yb1 N6 68.01(8) . .
N8 Yb1 N7 63.80(8) . .
N8 Yb1 C8 72.56(8) . .
C8 O1 Yb1 121.87(18) . .
C1 O2 Yb1 144.72(19) . .
C8 N1 N2 110.4(2) . .
N1 N2 Yb1 116.27(17) . .
C7 N2 Yb1 132.1(2) . .
C7 N2 N1 111.6(2) . .
C19 N3 Yb1 122.3(2) . .
C23 N3 Yb1 119.0(2) . .
C23 N3 C19 118.0(3) . .
C26 N4 Yb1 121.55(19) . .
C26 N4 C30 117.0(3) . .
C30 N4 Yb1 120.70(19) . .
C24 N5 Yb1 105.25(17) . .
C24 N5 C31 111.6(2) . .
C25 N5 Yb1 114.25(17) . .
C25 N5 C24 107.6(2) . .
C25 N5 C31 105.9(2) . .
C31 N5 Yb1 112.26(18) . .
C32 N6 Yb1 110.36(18) . .
C33 N6 Yb1 112.01(19) . .
C33 N6 C32 110.4(3) . .
C39 N6 Yb1 107.88(18) . .
C39 N6 C32 106.8(3) . .
C39 N6 C33 109.2(3) . .
C34 N7 Yb1 116.1(2) . .
C38 N7 Yb1 123.6(2) . .
C38 N7 C34 117.8(3) . .
C40 N8 Yb1 116.50(19) . .
C44 N8 Yb1 123.2(2) . .
C44 N8 C40 117.5(3) . .
O2 C1 C2 120.1(3) . .
O2 C1 C6 122.5(3) . .
C2 C1 C6 117.4(3) . .
C1 C2 H2 119.2 . .
C3 C2 C1 121.7(3) . .
C3 C2 H2 119.2 . .
C2 C3 H3 119.6 . .
C2 C3 C4 120.8(3) . .
C4 C3 H3 119.6 . .
C3 C4 H4 120.7 . .
C5 C4 C3 118.6(3) . .
C5 C4 H4 120.7 . .
C4 C5 H5 119.1 . .
C4 C5 C6 121.9(3) . .
C6 C5 H5 119.1 . .
C1 C6 C7 122.7(3) . .
C5 C6 C1 119.6(3) . .
C5 C6 C7 117.7(3) . .
N2 C7 C6 125.4(3) . .
N2 C7 H7 117.3 . .
C6 C7 H7 117.3 . .
O1 C8 Yb1 37.47(13) . .
O1 C8 N1 125.5(3) . .
O1 C8 C9 118.1(3) . .
N1 C8 Yb1 88.06(17) . .
N1 C8 C9 116.4(3) . .
C9 C8 Yb1 155.4(2) . .
C10 C9 C8 120.2(3) . .
C10 C9 C14 118.2(3) . .
C14 C9 C8 121.5(3) . .
C9 C10 H10 119.6 . .
C9 C10 C11 120.7(3) . .
C11 C10 H10 119.6 . .
C10 C11 H11 119.2 . .
C10 C11 C12 121.5(3) . .
C12 C11 H11 119.2 . .
C11 C12 C13 117.1(3) . .
C11 C12 C15 123.1(3) . .
C13 C12 C15 119.9(3) . .
C12 C13 H13 119.1 . .
C14 C13 C12 121.8(3) . .
C14 C13 H13 119.1 . .
C9 C14 H14 119.7 . .
C13 C14 C9 120.5(3) . .
C13 C14 H14 119.7 . .
C12 C15 C17 109.4(3) . .
C12 C15 C18 108.9(3) . .
C16 C15 C12 112.6(3) . .
C16 C15 C17 108.6(3) . .
C16 C15 C18 107.7(3) . .
C17 C15 C18 109.6(3) . .
C15 C16 H16A 109.5 . .
C15 C16 H16B 109.5 . .
C15 C16 H16C 109.5 . .
H16A C16 H16B 109.5 . .
H16A C16 H16C 109.5 . .
H16B C16 H16C 109.5 . .
C15 C17 H17A 109.5 . .
C15 C17 H17B 109.5 . .
C15 C17 H17C 109.5 . .
H17A C17 H17B 109.5 . .
H17A C17 H17C 109.5 . .
H17B C17 H17C 109.5 . .
C15 C18 H18A 109.5 . .
C15 C18 H18B 109.5 . .
C15 C18 H18C 109.5 . .
H18A C18 H18B 109.5 . .
H18A C18 H18C 109.5 . .
H18B C18 H18C 109.5 . .
N3 C19 H19 118.4 . .
N3 C19 C20 123.2(3) . .
C20 C19 H19 118.4 . .
C19 C20 H20 120.7 . .
C21 C20 C19 118.6(3) . .
C21 C20 H20 120.7 . .
C20 C21 H21 120.6 . .
C20 C21 C22 118.9(3) . .
C22 C21 H21 120.6 . .
C21 C22 H22 120.2 . .
C21 C22 C23 119.6(3) . .
C23 C22 H22 120.2 . .
N3 C23 C22 121.8(3) . .
N3 C23 C24 117.1(3) . .
C22 C23 C24 121.1(3) . .
N5 C24 C23 109.9(2) . .
N5 C24 H24A 109.7 . .
N5 C24 H24B 109.7 . .
C23 C24 H24A 109.7 . .
C23 C24 H24B 109.7 . .
H24A C24 H24B 108.2 . .
N5 C25 H25A 108.9 . .
N5 C25 H25B 108.9 . .
N5 C25 C26 113.2(2) . .
H25A C25 H25B 107.8 . .
C26 C25 H25A 108.9 . .
C26 C25 H25B 108.9 . .
N4 C26 C25 116.0(3) . .
N4 C26 C27 122.9(3) . .
C27 C26 C25 120.7(3) . .
C26 C27 H27 120.6 . .
C28 C27 C26 118.8(3) . .
C28 C27 H27 120.6 . .
C27 C28 H28 120.5 . .
C29 C28 C27 118.9(3) . .
C29 C28 H28 120.5 . .
C28 C29 H29 120.7 . .
C28 C29 C30 118.5(3) . .
C30 C29 H29 120.7 . .
N4 C30 C29 123.6(3) . .
N4 C30 H30 118.2 . .
C29 C30 H30 118.2 . .
N5 C31 H31A 109.1 . .
N5 C31 H31B 109.1 . .
N5 C31 C32 112.3(3) . .
H31A C31 H31B 107.9 . .
C32 C31 H31A 109.1 . .
C32 C31 H31B 109.1 . .
N6 C32 H32A 109.3 . .
N6 C32 H32B 109.3 . .
C31 C32 N6 111.6(3) . .
C31 C32 H32A 109.3 . .
C31 C32 H32B 109.3 . .
H32A C32 H32B 108.0 . .
N6 C33 H33A 109.1 . .
N6 C33 H33B 109.1 . .
N6 C33 C34 112.5(3) . .
H33A C33 H33B 107.8 . .
C34 C33 H33A 109.1 . .
C34 C33 H33B 109.1 . .
N7 C34 C33 116.4(3) . .
N7 C34 C35 122.0(3) . .
C35 C34 C33 121.7(3) . .
C34 C35 H35 120.2 . .
C36 C35 C34 119.7(3) . .
C36 C35 H35 120.2 . .
C35 C36 H36 120.6 . .
C35 C36 C37 118.9(3) . .
C37 C36 H36 120.6 . .
C36 C37 H37 120.7 . .
C36 C37 C38 118.6(3) . .
C38 C37 H37 120.7 . .
N7 C38 C37 123.1(3) . .
N7 C38 H38 118.5 . .
C37 C38 H38 118.5 . .
N6 C39 H39A 108.9 . .
N6 C39 H39B 108.9 . .
N6 C39 C40 113.5(3) . .
H39A C39 H39B 107.7 . .
C40 C39 H39A 108.9 . .
C40 C39 H39B 108.9 . .
N8 C40 C39 116.1(3) . .
N8 C40 C41 122.1(3) . .
C41 C40 C39 121.8(3) . .
C40 C41 H41 120.1 . .
C42 C41 C40 119.9(3) . .
C42 C41 H41 120.1 . .
C41 C42 H42 120.7 . .
C41 C42 C43 118.6(3) . .
C43 C42 H42 120.7 . .
C42 C43 H43 120.8 . .
C42 C43 C44 118.4(3) . .
C44 C43 H43 120.8 . .
N8 C44 C43 123.4(3) . .
N8 C44 H44 118.3 . .
C43 C44 H44 118.3 . .
O3 S1 C45 102.57(16) . .
O4 S1 O3 116.56(18) . .
O4 S1 O5 115.21(17) . .
O4 S1 C45 102.49(19) . .
O5 S1 O3 114.58(16) . .
O5 S1 C45 102.43(19) . .
F1 C45 S1 110.8(3) . .
F1 C45 F3 107.8(3) . .
F2 C45 S1 112.3(3) . .
F2 C45 F1 108.2(4) . .
F2 C45 F3 106.7(3) . .
F3 C45 S1 110.8(3) . .
C47 O6 C46 104.4(6) . .
O6 C46 H46A 109.5 . .
O6 C46 H46B 109.5 . .
O6 C46 H46C 109.5 . .
H46A C46 H46B 109.5 . .
H46A C46 H46C 109.5 . .
H46B C46 H46C 109.5 . .
O6 C47 C47 107.4(5) . 2_655
O6 C47 H47A 110.2 . .
O6 C47 H47B 110.2 . .
C47 C47 H47A 110.2 2_655 .
C47 C47 H47B 110.2 2_655 .
H47A C47 H47B 108.5 . .

loop_
_geom_bond_atom_site_label_1
_geom_bond_atom_site_label_2
_geom_bond_distance
_geom_bond_site_symmetry_2
Yb1 O1 2.2303(19) .
Yb1 O2 2.1644(19) .
Yb1 N2 2.470(2) .
Yb1 N3 2.502(2) .
Yb1 N4 2.604(2) .
Yb1 N5 2.660(2) .
Yb1 N6 2.582(3) .
Yb1 N7 2.678(3) .
Yb1 N8 2.541(2) .
Yb1 C8 3.113(3) .
O1 C8 1.294(3) .
O2 C1 1.315(3) .
N1 N2 1.403(3) .
N1 C8 1.312(4) .
N2 C7 1.294(4) .
N3 C19 1.346(4) .
N3 C23 1.345(4) .
N4 C26 1.345(4) .
N4 C30 1.347(4) .
N5 C24 1.481(4) .
N5 C25 1.476(4) .
N5 C31 1.494(4) .
N6 C32 1.497(4) .
N6 C33 1.476(4) .
N6 C39 1.471(4) .
N7 C34 1.355(4) .
N7 C38 1.332(5) .
N8 C40 1.347(4) .
N8 C44 1.341(4) .
C1 C2 1.413(4) .
C1 C6 1.418(4) .
C2 H2 0.9300 .
C2 C3 1.381(4) .
C3 H3 0.9300 .
C3 C4 1.392(5) .
C4 H4 0.9300 .
C4 C5 1.386(4) .
C5 H5 0.9300 .
C5 C6 1.403(4) .
C6 C7 1.447(4) .
C7 H7 0.9300 .
C8 C9 1.488(4) .
C9 C10 1.391(4) .
C9 C14 1.399(4) .
C10 H10 0.9300 .
C10 C11 1.391(4) .
C11 H11 0.9300 .
C11 C12 1.394(4) .
C12 C13 1.401(4) .
C12 C15 1.532(4) .
C13 H13 0.9300 .
C13 C14 1.381(4) .
C14 H14 0.9300 .
C15 C16 1.529(5) .
C15 C17 1.534(5) .
C15 C18 1.540(5) .
C16 H16A 0.9600 .
C16 H16B 0.9600 .
C16 H16C 0.9600 .
C17 H17A 0.9600 .
C17 H17B 0.9600 .
C17 H17C 0.9600 .
C18 H18A 0.9600 .
C18 H18B 0.9600 .
C18 H18C 0.9600 .
C19 H19 0.9300 .
C19 C20 1.385(4) .
C20 H20 0.9300 .
C20 C21 1.381(5) .
C21 H21 0.9300 .
C21 C22 1.383(5) .
C22 H22 0.9300 .
C22 C23 1.394(4) .
C23 C24 1.508(4) .
C24 H24A 0.9700 .
C24 H24B 0.9700 .
C25 H25A 0.9700 .
C25 H25B 0.9700 .
C25 C26 1.495(4) .
C26 C27 1.390(4) .
C27 H27 0.9300 .
C27 C28 1.385(5) .
C28 H28 0.9300 .
C28 C29 1.381(5) .
C29 H29 0.9300 .
C29 C30 1.384(4) .
C30 H30 0.9300 .
C31 H31A 0.9700 .
C31 H31B 0.9700 .
C31 C32 1.495(5) .
C32 H32A 0.9700 .
C32 H32B 0.9700 .
C33 H33A 0.9700 .
C33 H33B 0.9700 .
C33 C34 1.503(5) .
C34 C35 1.386(5) .
C35 H35 0.9300 .
C35 C36 1.367(5) .
C36 H36 0.9300 .
C36 C37 1.384(6) .
C37 H37 0.9300 .
C37 C38 1.389(5) .
C38 H38 0.9300 .
C39 H39A 0.9700 .
C39 H39B 0.9700 .
C39 C40 1.495(4) .
C40 C41 1.383(4) .
C41 H41 0.9300 .
C41 C42 1.378(5) .
C42 H42 0.9300 .
C42 C43 1.382(5) .
C43 H43 0.9300 .
C43 C44 1.387(5) .
C44 H44 0.9300 .
S1 O3 1.447(2) .
S1 O4 1.438(3) .
S1 O5 1.440(3) .
S1 C45 1.817(4) .
F1 C45 1.347(5) .
F2 C45 1.332(4) .
F3 C45 1.351(5) .
O6 C46 1.415(8) .
O6 C47 1.252(7) .
C46 H46A 0.9600 .
C46 H46B 0.9600 .
C46 H46C 0.9600 .
C47 C47 1.708(12) 2_655
C47 H47A 0.9700 .
C47 H47B 0.9700 .

loop_
_exptl_oxdiff_crystal_face_indexfrac_h
_exptl_oxdiff_crystal_face_indexfrac_k
_exptl_oxdiff_crystal_face_indexfrac_l
_exptl_oxdiff_crystal_face_x
_exptl_oxdiff_crystal_face_y
_exptl_oxdiff_crystal_face_z
27.2408 0.7510 -3.5078 0.3050 0.1101 0.9294
-27.2408 -0.7510 3.5078 -0.3050 -0.1101 -0.9294
3.7734 -5.7517 2.4879 0.1697 -0.9721 0.1904
-3.7734 5.7517 -2.4879 -0.1697 0.9721 -0.1904
-14.2141 0.2493 16.4931 -0.8727 -0.2486 0.3612
14.2141 -0.2493 -16.4931 0.8727 0.2486 -0.3612
